data_9013570
loop_
_publ_author_name
'Kyono, A.'

_publ_section_title
;Molecular conformation and anion configuration variations for As4S4 and
 As4Se4 in an anion-substituted solid solution Locality: synthetic Note:
 S1Se1-1
;
_journal_name_full 'American Mineralogist'
_journal_page_first 451
_journal_page_last 460
_journal_paper_doi 10.2138/am.2009.3075
_journal_volume 94
_journal_year 2009
_chemical_compound_source Synthetic
_chemical_formula_sum 'As S0.663 Se0.338'
_chemical_name_mineral Realgar
_space_group_IT_number 14
_symmetry_space_group_name_Hall '-P 2yn'
_symmetry_space_group_name_H-M 'P 1 21/n 1'
_cell_angle_alpha 90
_cell_angle_beta 106.523
_cell_angle_gamma 90
_cell_length_a 9.4342
_cell_length_b 13.6374
_cell_length_c 6.6443
_cell_volume 819.542
_database_code_amcsd 0004860
_exptl_crystal_density_diffrn 3.982
_cod_original_formula_sum 'As (S.663 Se.338)'
_cod_database_code 9013570

loop_
_space_group_symop_operation_xyz
x,y,z
1/2+x,1/2-y,1/2+z
1/2-x,1/2+y,1/2-z
-x,-y,-z

loop_
_atom_site_aniso_label
_atom_site_aniso_U_11
_atom_site_aniso_U_22
_atom_site_aniso_U_33
_atom_site_aniso_U_12
_atom_site_aniso_U_13
_atom_site_aniso_U_23
As1 0.02990 0.02670 0.02790 -0.00410 0.00640 -0.00380
As2 0.02510 0.02940 0.03200 -0.00060 0.01030 0.00110
As3 0.02670 0.03400 0.02270 -0.00160 0.00630 -0.00410
As4 0.02540 0.03210 0.03080 0.00580 0.00400 0.00240
SX1 0.03530 0.03120 0.03370 0.00360 0.01190 -0.00070
SeX1 0.03530 0.03120 0.03370 0.00360 0.01190 -0.00070
SX2 0.03020 0.03230 0.03080 -0.00110 0.00940 0.00240
SeX2 0.03020 0.03230 0.03080 -0.00110 0.00940 0.00240
SX3 0.03280 0.02960 0.03140 0.00300 0.01190 0.00680
SeX3 0.03280 0.02960 0.03140 0.00300 0.01190 0.00680
SX4 0.03120 0.03690 0.03380 0.00340 0.01260 -0.00440
SeX4 0.03120 0.03690 0.03380 0.00340 0.01260 -0.00440

loop_
_atom_site_label
_atom_site_fract_x
_atom_site_fract_y
_atom_site_fract_z
_atom_site_occupancy
_atom_site_U_iso_or_equiv
_atom_site_type_symbol
_atom_site_attached_hydrogens
As1 0.11910 -0.01993 0.76060 1.00000 0.02850 As 0
As2 0.42416 0.13982 0.85844 1.00000 0.02840 As 0
As3 0.32232 0.12847 0.17723 1.00000 0.02800 As 0
As4 0.03978 0.16074 0.71013 1.00000 0.03030 As 0
SX1 0.34373 -0.00869 0.69754 0.61600 0.03290 S 0
SeX1 0.34373 -0.00869 0.69754 0.38400 0.03290 Se 0
SX2 0.21391 -0.02487 0.11851 0.58700 0.03100 S 0
SeX2 0.21391 -0.02487 0.11851 0.41300 0.03100 Se 0
SX3 0.24040 0.22833 0.63979 0.78100 0.03060 S 0
SeX3 0.24040 0.22833 0.63979 0.21900 0.03060 Se 0
SX4 0.10824 0.21377 0.05416 0.66600 0.03330 S 0
SeX4 0.10824 0.21377 0.05416 0.33400 0.03330 Se 0

loop_
_cod_changelog_entry_id
_cod_changelog_entry_author
_cod_changelog_entry_date
_cod_changelog_entry_text
1
;cod-tools version 3.8.0
Id: cif_guess_AMCSD_atom_types 9581 2023-05-17 12:35:41Z saulius
;
2023-05-23T09:24:57+03:00
;Derived atom types and hydrogen counts
from atom names that follow the AMCSD naming convention
(Wat == water, O-H == hydroxyl).
;

loop_
_cod_related_entry_id
_cod_related_entry_database
_cod_related_entry_code
1 AMCSD 0004860

_cell_formula_units_Z 16
